data_7229440
loop_
_publ_author_name
'Rademeyer, Melanie'
'van der Westhuizen, Belinda'

_publ_section_title
;
 Salts of 4-aminobutyric acid and 6-aminohexanoic acid behaving as
 molecular Velcro
;
_journal_name_full CrystEngComm
_journal_paper_doi 10.1039/C7CE01597F
_journal_year 2017
_chemical_formula_moiety 'C6 H14 N O2, N O3'
_chemical_formula_sum 'C6 H14 N2 O5'
_chemical_formula_weight 194.19
_chemical_name_systematic
;
 ?
;
_space_group_crystal_system monoclinic
_space_group_IT_number 14
_space_group_name_Hall '-P 2ybc'
_space_group_name_H-M_alt 'P 1 21/c 1'
_symmetry_space_group_name_Hall '-P 2ybc'
_symmetry_space_group_name_H-M 'P 1 21/c 1'
_atom_sites_solution_hydrogens difmap
_audit_creation_method SHELXL-2013
_audit_update_record
;
2017-08-31 deposited with the CCDC.
2017-10-31 downloaded from the CCDC.
;
_cell_angle_alpha 90
_cell_angle_beta 91.273(4)
_cell_angle_gamma 90
_cell_formula_units_Z 4
_cell_length_a 4.8399(5)
_cell_length_b 8.3511(7)
_cell_length_c 23.167(2)
_cell_measurement_reflns_used 823
_cell_measurement_temperature 150(2)
_cell_measurement_theta_max 18.90
_cell_measurement_theta_min 2.58
_cell_volume 936.14(15)
_computing_cell_refinement 'Bruker SAINT'
_computing_data_collection 'Bruker APEX2'
_computing_data_reduction 'Bruker SAINT'
_computing_molecular_graphics 'Bruker SHELXTL'
_computing_publication_material 'Bruker SHELXTL'
_computing_structure_refinement 'SHELXL-2014 (Sheldrick 2014)'
_computing_structure_solution 'SHELXS-97 (Sheldrick 2008)'
_diffrn_ambient_temperature 150(2)
_diffrn_measured_fraction_theta_full 0.999
_diffrn_measured_fraction_theta_max 0.993
_diffrn_measurement_device_type 'Bruker APEX-II CCD'
_diffrn_measurement_method '\f and \w scans'
_diffrn_radiation_type MoK\a
_diffrn_radiation_wavelength 0.71073
_diffrn_reflns_av_R_equivalents 0.0813
_diffrn_reflns_av_unetI/netI 0.0469
_diffrn_reflns_Laue_measured_fraction_full 0.999
_diffrn_reflns_Laue_measured_fraction_max 0.993
_diffrn_reflns_limit_h_max 6
_diffrn_reflns_limit_h_min -6
_diffrn_reflns_limit_k_max 10
_diffrn_reflns_limit_k_min -10
_diffrn_reflns_limit_l_max 29
_diffrn_reflns_limit_l_min -29
_diffrn_reflns_number 24903
_diffrn_reflns_point_group_measured_fraction_full 0.999
_diffrn_reflns_point_group_measured_fraction_max 0.993
_diffrn_reflns_theta_full 25.242
_diffrn_reflns_theta_max 27.519
_diffrn_reflns_theta_min 2.593
_exptl_absorpt_coefficient_mu 0.119
_exptl_absorpt_correction_T_max 0.8620
_exptl_absorpt_correction_T_min 0.8056
_exptl_absorpt_correction_type multi-scan
_exptl_absorpt_process_details 'SADABS (Bruker, 2015)'
_exptl_crystal_colour colourless
_exptl_crystal_density_diffrn 1.378
_exptl_crystal_description block
_exptl_crystal_F_000 416
_exptl_crystal_size_max 0.20
_exptl_crystal_size_mid 0.188
_exptl_crystal_size_min 0.124
_refine_diff_density_max 1.212
_refine_diff_density_min -0.834
_refine_diff_density_rms 0.113
_refine_ls_extinction_coef 0.02(2)
_refine_ls_extinction_expression Fc^*^=kFc[1+0.001xFc^2^\l^3^/sin(2\q)]^-1/4^
_refine_ls_extinction_method SHELXL
_refine_ls_goodness_of_fit_ref 1.804
_refine_ls_hydrogen_treatment mixed
_refine_ls_matrix_type full
_refine_ls_number_parameters 155
_refine_ls_number_reflns 2150
_refine_ls_number_restraints 0
_refine_ls_restrained_S_all 1.804
_refine_ls_R_factor_all 0.2061
_refine_ls_R_factor_gt 0.1438
_refine_ls_shift/su_max 0.000
_refine_ls_shift/su_mean 0.000
_refine_ls_structure_factor_coef Fsqd
_refine_ls_weighting_details
;
 w=1/[\s^2^(Fo^2^)+(0.2000P)^2^]
 where P=(Fo^2^+2Fc^2^)/3
;
_refine_ls_weighting_scheme calc
_refine_ls_wR_factor_gt 0.4324
_refine_ls_wR_factor_ref 0.4744
_reflns_Friedel_coverage 0.000
_reflns_number_gt 1282
_reflns_number_total 2150
_reflns_threshold_expression 'I > 2\s(I)'
_cod_data_source_file c7ce01597f2.cif
_cod_data_source_block shelx_CCDC1
_cod_database_code 7229440
_shelx_space_group_comment
;
The symmetry employed for this shelxl refinement is uniquely defined
by the following loop, which should always be used as a source of
symmetry information in preference to the above space-group names.
They are only intended as comments.
;
_shelxl_version_number 2013-2

loop_
_space_group_symop_operation_xyz
'x, y, z'
'-x, y+1/2, -z+1/2'
'-x, -y, -z'
'x, -y-1/2, z-1/2'

loop_
_atom_site_label
_atom_site_type_symbol
_atom_site_fract_x
_atom_site_fract_y
_atom_site_fract_z
_atom_site_U_iso_or_equiv
_atom_site_adp_type
_atom_site_occupancy
_atom_site_site_symmetry_order
_atom_site_calc_flag
_atom_site_refinement_flags_adp
_atom_site_refinement_flags_occupancy
_atom_site_disorder_assembly
_atom_site_disorder_group
O1 O 0.8982(10) 0.1938(5) 0.5089(2) 0.0540(13) Uani 1 1 d . . . .
N2A N 0.136(3) 1.2247(12) 0.2926(4) 0.0538(14) Uani 0.590(5) 1 d . P A 1
N2B N 0.035(4) 1.2062(17) 0.3041(6) 0.0538(14) Uani 0.410(5) 1 d . P A 2
O2 O 0.7347(10) 0.0089(5) 0.44932(19) 0.0677(13) Uani 1 1 d . . . .
O5 O 0.0355(11) 1.1225(6) 0.34182(19) 0.0752(17) Uani 1 1 d . . . .
O4A O 0.340(2) 1.2275(8) 0.2829(3) 0.0677(13) Uani 0.590(5) 1 d . P A 1
O4B O 0.147(3) 1.1251(12) 0.2586(5) 0.0677(13) Uani 0.410(5) 1 d . P A 2
O3A O 0.0272(19) 1.3465(9) 0.2820(3) 0.0677(13) Uani 0.590(5) 1 d . P A 1
O3B O -0.193(3) 1.2774(13) 0.2846(5) 0.0677(13) Uani 0.410(5) 1 d . P A 2
C1 C 0.7328(10) 0.1488(5) 0.4689(2) 0.0386(14) Uani 1 1 d . . . .
N1 N 0.5767(12) 0.9258(5) 0.31272(18) 0.0538(14) Uani 1 1 d . . . .
C4 C 0.4792(11) 0.5361(6) 0.3949(3) 0.0413(15) Uani 1 1 d . . . .
C5 C 0.6307(12) 0.6735(6) 0.3669(2) 0.0451(15) Uani 1 1 d . . . .
C2 C 0.5374(13) 0.2667(6) 0.4446(3) 0.0434(15) Uani 1 1 d . . . .
C6 C 0.4326(13) 0.8010(7) 0.3444(2) 0.0467(15) Uani 1 1 d . . . .
C3 C 0.6799(11) 0.4161(6) 0.4212(3) 0.0458(15) Uani 1 1 d . . . .
H4B H 0.348(10) 0.476(6) 0.3622(19) 0.026(11) Uiso 1 1 d . . . .
H3A H 0.785(12) 0.470(7) 0.453(2) 0.046(15) Uiso 1 1 d . . . .
H5A H 0.735(13) 0.621(8) 0.332(3) 0.062(17) Uiso 1 1 d . . . .
H6B H 0.261(13) 0.756(7) 0.314(3) 0.060(18) Uiso 1 1 d . . . .
H2A H 0.398(10) 0.236(5) 0.420(2) 0.020(11) Uiso 1 1 d . . . .
H2B H 0.420(12) 0.266(6) 0.468(2) 0.031(16) Uiso 1 1 d . . . .
H6A H 0.344(10) 0.851(6) 0.375(2) 0.025(11) Uiso 1 1 d . . . .
H5B H 0.803(10) 0.725(6) 0.3968(19) 0.032(12) Uiso 1 1 d . . . .
H4A H 0.355(16) 0.571(9) 0.419(3) 0.08(2) Uiso 1 1 d . . . .
H3B H 0.870(13) 0.385(8) 0.396(3) 0.060(17) Uiso 1 1 d . . . .
H1 H 1.022(15) 0.139(9) 0.521(3) 0.05(2) Uiso 1 1 d . . . .
H1A H 0.4869 0.9867 0.3000 0.050 Uiso 1 1 d U . . .
H1B H 0.7084 0.9652 0.3299 0.050 Uiso 1 1 d U . . .
H1C H 0.6781 0.8873 0.2823 0.050 Uiso 1 1 d U . . .

loop_
_atom_site_aniso_label
_atom_site_aniso_U_11
_atom_site_aniso_U_22
_atom_site_aniso_U_33
_atom_site_aniso_U_23
_atom_site_aniso_U_13
_atom_site_aniso_U_12
O1 0.055(3) 0.029(2) 0.078(3) -0.0122(19) -0.011(2) 0.0021(19)
N2A 0.093(4) 0.033(2) 0.035(2) -0.0056(16) 0.000(2) 0.009(2)
N2B 0.093(4) 0.033(2) 0.035(2) -0.0056(16) 0.000(2) 0.009(2)
O2 0.098(3) 0.0416(19) 0.063(2) 0.0007(14) 0.0041(19) 0.0133(16)
O5 0.092(4) 0.081(3) 0.053(3) 0.024(2) -0.006(2) 0.025(3)
O4A 0.098(3) 0.0416(19) 0.063(2) 0.0007(14) 0.0041(19) 0.0133(16)
O4B 0.098(3) 0.0416(19) 0.063(2) 0.0007(14) 0.0041(19) 0.0133(16)
O3A 0.098(3) 0.0416(19) 0.063(2) 0.0007(14) 0.0041(19) 0.0133(16)
O3B 0.098(3) 0.0416(19) 0.063(2) 0.0007(14) 0.0041(19) 0.0133(16)
C1 0.036(3) 0.023(2) 0.057(3) -0.012(2) 0.009(2) -0.010(2)
N1 0.093(4) 0.033(2) 0.035(2) -0.0056(16) 0.000(2) 0.009(2)
C4 0.039(3) 0.026(2) 0.059(3) -0.011(2) 0.003(3) -0.005(2)
C5 0.057(4) 0.028(3) 0.050(3) -0.007(2) 0.000(3) -0.002(2)
C2 0.037(3) 0.031(3) 0.062(4) -0.011(2) 0.001(3) -0.005(2)
C6 0.064(4) 0.046(3) 0.031(3) -0.005(2) 0.006(3) 0.001(3)
C3 0.035(3) 0.029(3) 0.073(4) -0.006(3) 0.007(3) -0.004(2)

loop_
_atom_type_symbol
_atom_type_description
_atom_type_scat_dispersion_real
_atom_type_scat_dispersion_imag
_atom_type_scat_source
C C 0.0033 0.0016 'International Tables Vol C Tables 4.2.6.8 and 6.1.1.4'
H H 0.0000 0.0000 'International Tables Vol C Tables 4.2.6.8 and 6.1.1.4'
N N 0.0061 0.0033 'International Tables Vol C Tables 4.2.6.8 and 6.1.1.4'
O O 0.0106 0.0060 'International Tables Vol C Tables 4.2.6.8 and 6.1.1.4'

loop_
_geom_angle_atom_site_label_1
_geom_angle_atom_site_label_2
_geom_angle_atom_site_label_3
_geom_angle
C1 O1 H1 123(5)
O4A N2A O3A 111.7(11)
O4A N2A O5 120.7(11)
O3A N2A O5 119.8(10)
O5 N2B O3B 122.3(14)
O5 N2B O4B 107.2(12)
O3B N2B O4B 107.5(13)
N2A O4A O3A 36.9(7)
N2A O3A O4A 31.4(7)
O2 C1 O1 122.0(5)
O2 C1 C2 119.8(5)
O1 C1 C2 118.2(4)
C6 N1 H1A 114.5(6)
C6 N1 H1B 114.8(5)
H1A N1 H1B 111.7(5)
C6 N1 H1C 113.7(4)
H1A N1 H1C 104.9(5)
H1B N1 H1C 95.2(5)
C3 C4 C5 111.2(5)
C3 C4 H4B 109(2)
C5 C4 H4B 109(2)
C3 C4 H4A 114(5)
C5 C4 H4A 111(5)
H4B C4 H4A 101(6)
C4 C5 C6 111.8(5)
C4 C5 H5A 105(4)
C6 C5 H5A 110(3)
C4 C5 H5B 112(2)
C6 C5 H5B 113(2)
H5A C5 H5B 105(4)
C1 C2 C3 113.0(5)
C1 C2 H2A 121(3)
C3 C2 H2A 110(3)
C1 C2 H2B 102(4)
C3 C2 H2B 126(4)
H2A C2 H2B 83(4)
N1 C6 C5 111.6(5)
N1 C6 H6B 106(3)
C5 C6 H6B 115(3)
N1 C6 H6A 107(3)
C5 C6 H6A 110(3)
H6B C6 H6A 106(4)
C4 C3 C2 113.1(5)
C4 C3 H3A 108(3)
C2 C3 H3A 110(3)
C4 C3 H3B 118(3)
C2 C3 H3B 112(3)
H3A C3 H3B 94(5)

loop_
_geom_bond_atom_site_label_1
_geom_bond_atom_site_label_2
_geom_bond_distance
O1 C1 1.269(7)
O1 H1 0.80(7)
N2A O4A 1.014(13)
N2A O3A 1.170(12)
N2A O5 1.514(11)
N2B O5 1.119(15)
N2B O3B 1.323(19)
N2B O4B 1.375(17)
O2 C1 1.253(6)
O4A O3A 1.809(12)
C1 C2 1.468(8)
N1 C6 1.461(7)
N1 H1A 0.727(5)
N1 H1B 0.814(5)
N1 H1C 0.925(5)
C4 C3 1.514(8)
C4 C5 1.515(8)
C4 H4B 1.10(5)
C4 H4A 0.87(7)
C5 C6 1.518(8)
C5 H5A 1.06(7)
C5 H5B 1.15(5)
C2 C3 1.530(8)
C2 H2A 0.91(5)
C2 H2B 0.79(6)
C6 H6B 1.14(6)
C6 H6A 0.94(5)
C3 H3A 0.99(6)
C3 H3B 1.13(6)

loop_
_geom_torsion_atom_site_label_1
_geom_torsion_atom_site_label_2
_geom_torsion_atom_site_label_3
_geom_torsion_atom_site_label_4
_geom_torsion
O3B N2B O5 N2A -176(4)
O4B N2B O5 N2A 59(3)
O4A N2A O5 N2B -178(4)
O3A N2A O5 N2B 35(3)
O5 N2A O4A O3A -149.0(16)
O5 N2A O3A O4A 149.3(18)
C3 C4 C5 C6 -175.7(5)
O2 C1 C2 C3 -122.7(6)
O1 C1 C2 C3 56.4(7)
C4 C5 C6 N1 -174.6(4)
C5 C4 C3 C2 -174.2(5)
C1 C2 C3 C4 178.6(5)
